data_2233311
loop_
_publ_author_name
'Schneck, Christof'
'Elbe, Andreas'
'Schurz, Christian M.'
'Schleid, Thomas'

_publ_section_title
;
 Cs~3~Sm~7~Se~12~
;
_journal_coeditor_code WM2561
_journal_issue 1
_journal_name_full 'Acta Crystallographica Section E'
_journal_page_first i2
_journal_paper_doi 10.1107/S1600536811051919
_journal_volume 68
_journal_year 2012
_chemical_formula_iupac 'Cs3 Sm7 Se12'
_chemical_formula_structural 'Cs3 Sm7 Se12'
_chemical_formula_sum 'Cs3 Se12 Sm7'
_chemical_formula_weight 2398.70
_chemical_name_common 'caesium samarium(III) selenide'
_chemical_name_systematic
;
tricaesium heptasamarium(III) dodecaselenide
;
_space_group_IT_number 58
_symmetry_cell_setting orthorhombic
_symmetry_space_group_name_Hall '-P 2 2n'
_symmetry_space_group_name_H-M 'P n n m'
_atom_sites_solution_primary direct
_atom_sites_solution_secondary difmap
_audit_creation_method SHELXL-97
_cell_angle_alpha 90.00
_cell_angle_beta 90.00
_cell_angle_gamma 90.00
_cell_formula_units_Z 2
_cell_length_a 13.0387(9)
_cell_length_b 26.6742(19)
_cell_length_c 4.2351(3)
_cell_measurement_reflns_used 5000
_cell_measurement_temperature 293(2)
_cell_measurement_theta_max 29.3
_cell_measurement_theta_min 2.1
_cell_volume 1472.95(18)
_computing_cell_refinement 'DIF4 (Stoe & Cie, 1992)'
_computing_data_collection 'DIF4 (Stoe & Cie, 1992)'
_computing_data_reduction 'REDU4 (Stoe & Cie, 1992)'
_computing_molecular_graphics 'DIAMOND (Brandenburg, 2006)'
_computing_publication_material 'SHELXL97 (Sheldrick, 2008)'
_computing_structure_refinement 'SHELXL97 (Sheldrick, 2008)'
_computing_structure_solution 'SHELXS97 (Sheldrick, 2008)'
_diffrn_ambient_temperature 293(2)
_diffrn_measured_fraction_theta_full 0.967
_diffrn_measured_fraction_theta_max 0.967
_diffrn_measurement_device_type 'Stoe IPDS-I'
_diffrn_measurement_method 'imaging plate detector system'
_diffrn_radiation_monochromator graphite
_diffrn_radiation_source 'fine-focus sealed tube'
_diffrn_radiation_type MoK\a
_diffrn_radiation_wavelength 0.71069
_diffrn_reflns_av_R_equivalents 0.0649
_diffrn_reflns_av_sigmaI/netI 0.0502
_diffrn_reflns_limit_h_max 17
_diffrn_reflns_limit_h_min -17
_diffrn_reflns_limit_k_max 36
_diffrn_reflns_limit_k_min -36
_diffrn_reflns_limit_l_max 5
_diffrn_reflns_limit_l_min -5
_diffrn_reflns_number 15080
_diffrn_reflns_theta_full 28.96
_diffrn_reflns_theta_max 28.96
_diffrn_reflns_theta_min 2.77
_diffrn_standards_number 0
_exptl_absorpt_coefficient_mu 32.188
_exptl_absorpt_correction_T_max 0.2156
_exptl_absorpt_correction_T_min 0.1154
_exptl_absorpt_correction_type numerical
_exptl_absorpt_process_details '(X-SHAPE; Stoe & Cie, 1999)'
_exptl_crystal_colour yellow
_exptl_crystal_density_diffrn 5.408
_exptl_crystal_density_method 'not measured'
_exptl_crystal_description needle
_exptl_crystal_F_000 2014
_exptl_crystal_size_max 0.095
_exptl_crystal_size_mid 0.07
_exptl_crystal_size_min 0.045
_refine_diff_density_max 2.094
_refine_diff_density_min -1.781
_refine_ls_extinction_coef 0.00017(4)
_refine_ls_extinction_expression Fc^*^=kFc[1+0.001xFc^2^\l^3^/sin(2\q)]^-1/4^
_refine_ls_extinction_method 'SHELXL97 (Sheldrick, 2008)'
_refine_ls_goodness_of_fit_ref 0.968
_refine_ls_matrix_type full
_refine_ls_number_parameters 72
_refine_ls_number_reflns 2135
_refine_ls_number_restraints 0
_refine_ls_restrained_S_all 0.968
_refine_ls_R_factor_all 0.0593
_refine_ls_R_factor_gt 0.0346
_refine_ls_shift/su_max 0.014
_refine_ls_shift/su_mean 0.002
_refine_ls_structure_factor_coef Fsqd
_refine_ls_weighting_details 'calc w=1/[\s^2^(Fo^2^)+(0.0371P)^2^+0.0000P] where P=(Fo^2^+2Fc^2^)/3'
_refine_ls_weighting_scheme calc
_refine_ls_wR_factor_gt 0.0673
_refine_ls_wR_factor_ref 0.0724
_reflns_number_gt 1587
_reflns_number_total 2135
_reflns_threshold_expression I>2\s(I)
_cod_data_source_file wm2561.cif
_cod_data_source_block I
_cod_database_code 2233311
_cod_database_fobs_code 2233311

loop_
_symmetry_equiv_pos_as_xyz
'x, y, z'
'-x, -y, z'
'x+1/2, -y+1/2, -z+1/2'
'-x+1/2, y+1/2, -z+1/2'
'-x, -y, -z'
'x, y, -z'
'-x-1/2, y-1/2, z-1/2'
'x-1/2, -y-1/2, z-1/2'

loop_
_atom_site_type_symbol
_atom_site_label
_atom_site_fract_x
_atom_site_fract_y
_atom_site_fract_z
_atom_site_U_iso_or_equiv
_atom_site_adp_type
_atom_site_calc_flag
_atom_site_refinement_flags
_atom_site_occupancy
_atom_site_symmetry_multiplicity
Cs Cs1 0.28796(6) 0.36600(3) 0.0000 0.0252(2) Uani d S 1 2
Cs Cs2 0.56532(14) 0.03154(7) 0.0000 0.0311(5) Uani d SP 0.50 2
Sm Sm1 0.0000 0.0000 0.5000 0.0124(2) Uani d S 1 4
Sm Sm2 0.21848(5) 0.08314(2) 0.0000 0.01316(15) Uani d S 1 2
Sm Sm3 0.40590(4) 0.71214(2) 0.0000 0.01224(15) Uani d S 1 2
Sm Sm4 0.07792(5) 0.68240(2) 0.0000 0.01271(15) Uani d S 1 2
Se Se1 0.25592(8) 0.19644(4) 0.0000 0.0125(3) Uani d S 1 2
Se Se2 0.12980(9) 0.57736(4) 0.0000 0.0142(3) Uani d S 1 2
Se Se3 0.43019(9) 0.60350(4) 0.0000 0.0129(3) Uani d S 1 2
Se Se4 0.05307(8) 0.78890(4) 0.0000 0.0133(3) Uani d S 1 2
Se Se5 0.15051(9) 0.98065(4) 0.0000 0.0142(3) Uani d S 1 2
Se Se6 0.42742(9) 0.82140(4) 0.0000 0.0133(3) Uani d S 1 2

loop_
_atom_site_aniso_label
_atom_site_aniso_U_11
_atom_site_aniso_U_22
_atom_site_aniso_U_33
_atom_site_aniso_U_12
_atom_site_aniso_U_13
_atom_site_aniso_U_23
Cs1 0.0214(4) 0.0295(4) 0.0247(6) -0.0002(3) 0.000 0.000
Cs2 0.0266(9) 0.0273(9) 0.0393(14) 0.0114(7) 0.000 0.000
Sm1 0.0147(4) 0.0109(4) 0.0116(6) -0.0030(3) 0.000 0.000
Sm2 0.0153(3) 0.0135(3) 0.0107(4) -0.0027(2) 0.000 0.000
Sm3 0.0137(3) 0.0117(3) 0.0113(4) -0.0018(2) 0.000 0.000
Sm4 0.0131(3) 0.0130(3) 0.0121(4) 0.0034(2) 0.000 0.000
Se1 0.0123(5) 0.0153(5) 0.0101(7) -0.0004(4) 0.000 0.000
Se2 0.0147(6) 0.0142(5) 0.0137(8) 0.0007(4) 0.000 0.000
Se3 0.0154(5) 0.0096(5) 0.0138(7) 0.0007(4) 0.000 0.000
Se4 0.0144(5) 0.0128(5) 0.0126(8) 0.0000(4) 0.000 0.000
Se5 0.0155(5) 0.0129(5) 0.0141(8) -0.0004(4) 0.000 0.000
Se6 0.0140(5) 0.0134(5) 0.0124(8) 0.0008(4) 0.000 0.000

loop_
_atom_type_symbol
_atom_type_description
_atom_type_scat_dispersion_real
_atom_type_scat_dispersion_imag
_atom_type_scat_source
Cs Cs -0.3680 2.1192 'International Tables Vol C Tables 4.2.6.8 and 6.1.1.4'
Sm Sm -0.1638 3.4418 'International Tables Vol C Tables 4.2.6.8 and 6.1.1.4'
Se Se -0.0929 2.2259 'International Tables Vol C Tables 4.2.6.8 and 6.1.1.4'

loop_
_geom_angle_atom_site_label_1
_geom_angle_atom_site_label_2
_geom_angle_atom_site_label_3
_geom_angle_site_symmetry_1
_geom_angle_site_symmetry_3
_geom_angle
Se4 Cs1 Se4 7_656 7_655 71.90(3)
Se4 Cs1 Se6 7_656 7_655 125.93(3)
Se4 Cs1 Se6 7_655 7_655 85.24(2)
Se4 Cs1 Se6 7_656 7_656 85.24(2)
Se4 Cs1 Se6 7_655 7_656 125.93(3)
Se6 Cs1 Se6 7_655 7_656 69.55(3)
Se4 Cs1 Se3 7_656 5_665 64.04(3)
Se4 Cs1 Se3 7_655 5_665 64.04(3)
Se6 Cs1 Se3 7_655 5_665 143.874(16)
Se6 Cs1 Se3 7_656 5_665 143.874(16)
Se4 Cs1 Se5 7_656 7_656 90.60(2)
Se4 Cs1 Se5 7_655 7_656 131.59(3)
Se6 Cs1 Se5 7_655 7_656 137.25(3)
Se6 Cs1 Se5 7_656 7_656 95.72(2)
Se3 Cs1 Se5 5_665 7_656 67.69(3)
Se4 Cs1 Se5 7_656 7_655 131.59(3)
Se4 Cs1 Se5 7_655 7_655 90.60(2)
Se6 Cs1 Se5 7_655 7_655 95.72(2)
Se6 Cs1 Se5 7_656 7_655 137.25(3)
Se3 Cs1 Se5 5_665 7_655 67.69(3)
Se5 Cs1 Se5 7_656 7_655 67.63(2)
Se2 Cs2 Se2 7_655 3_554 95.31(3)
Se2 Cs2 Se2 7_656 3_554 141.35(6)
Se2 Cs2 Se2 7_655 3 141.35(6)
Se2 Cs2 Se2 7_656 3 95.31(3)
Se2 Cs2 Se2 3_554 3 70.00(4)
Se2 Cs2 Se5 7_655 5_665 138.46(3)
Se2 Cs2 Se5 7_656 5_665 138.46(3)
Se2 Cs2 Se5 3_554 5_665 72.81(4)
Se2 Cs2 Se5 3 5_665 72.81(4)
Se2 Cs2 Se6 7_655 5_665 70.80(4)
Se2 Cs2 Se6 7_656 5_665 70.80(4)
Se2 Cs2 Se6 3_554 5_665 141.36(3)
Se2 Cs2 Se6 3 5_665 141.36(3)
Se5 Cs2 Se6 5_665 5_665 93.63(5)
Se3 Sm1 Se3 7_656 3_455 180.000(14)
Se3 Sm1 Se5 7_656 5_565 92.43(3)
Se3 Sm1 Se5 3_455 5_565 87.57(3)
Se3 Sm1 Se5 7_656 1_546 87.57(3)
Se3 Sm1 Se5 3_455 1_546 92.43(3)
Se5 Sm1 Se5 5_565 1_546 180.00(4)
Se3 Sm1 Se5 7_656 5_566 92.43(3)
Se3 Sm1 Se5 3_455 5_566 87.57(3)
Se5 Sm1 Se5 5_565 5_566 92.44(3)
Se5 Sm1 Se5 1_546 5_566 87.56(3)
Se3 Sm1 Se5 7_656 1_545 87.57(3)
Se3 Sm1 Se5 3_455 1_545 92.43(3)
Se5 Sm1 Se5 5_565 1_545 87.56(3)
Se5 Sm1 Se5 1_546 1_545 92.44(3)
Se5 Sm1 Se5 5_566 1_545 180.0
Se5 Sm2 Se2 1_545 7_656 99.19(3)
Se5 Sm2 Se2 1_545 7_655 99.19(3)
Se2 Sm2 Se2 7_656 7_655 93.72(4)
Se5 Sm2 Se3 1_545 7_655 88.41(3)
Se2 Sm2 Se3 7_656 7_655 172.31(4)
Se2 Sm2 Se3 7_655 7_655 86.18(2)
Se5 Sm2 Se3 1_545 7_656 88.41(3)
Se2 Sm2 Se3 7_656 7_656 86.18(2)
Se2 Sm2 Se3 7_655 7_656 172.31(4)
Se3 Sm2 Se3 7_655 7_656 92.90(4)
Se5 Sm2 Se1 1_545 . 171.21(4)
Se2 Sm2 Se1 7_656 . 86.77(3)
Se2 Sm2 Se1 7_655 . 86.77(3)
Se3 Sm2 Se1 7_655 . 85.54(3)
Se3 Sm2 Se1 7_656 . 85.54(3)
Se4 Sm3 Se4 3_565 3_564 95.63(4)
Se4 Sm3 Se3 3_565 . 85.26(3)
Se4 Sm3 Se3 3_564 . 85.26(3)
Se4 Sm3 Se6 3_565 . 86.87(3)
Se4 Sm3 Se6 3_564 . 86.87(3)
Se3 Sm3 Se6 . . 168.27(4)
Se4 Sm3 Se1 3_565 7_665 171.05(4)
Se4 Sm3 Se1 3_564 7_665 87.03(2)
Se3 Sm3 Se1 . 7_665 86.44(3)
Se6 Sm3 Se1 . 7_665 101.84(3)
Se4 Sm3 Se1 3_565 7_666 87.03(2)
Se4 Sm3 Se1 3_564 7_666 171.05(4)
Se3 Sm3 Se1 . 7_666 86.44(3)
Se6 Sm3 Se1 . 7_666 101.84(3)
Se1 Sm3 Se1 7_665 7_666 89.10(3)
Se4 Sm4 Se2 . . 172.93(4)
Se4 Sm4 Se6 . 3_464 87.59(3)
Se2 Sm4 Se6 . 3_464 97.20(3)
Se4 Sm4 Se6 . 3_465 87.59(3)
Se2 Sm4 Se6 . 3_465 97.20(3)
Se6 Sm4 Se6 3_464 3_465 94.28(4)
Se4 Sm4 Se1 . 7_666 87.63(3)
Se2 Sm4 Se1 . 7_666 87.29(3)
Se6 Sm4 Se1 3_464 7_666 174.23(4)
Se6 Sm4 Se1 3_465 7_666 88.74(2)
Se4 Sm4 Se1 . 7_665 87.63(3)
Se2 Sm4 Se1 . 7_665 87.29(3)
Se6 Sm4 Se1 3_464 7_665 88.74(2)
Se6 Sm4 Se1 3_465 7_665 174.23(4)
Se1 Sm4 Se1 7_666 7_665 87.85(3)
Sm3 Se1 Sm3 7_655 7_656 89.10(3)
Sm3 Se1 Sm4 7_655 7_656 178.80(4)
Sm3 Se1 Sm4 7_656 7_656 91.519(12)
Sm3 Se1 Sm4 7_655 7_655 91.519(12)
Sm3 Se1 Sm4 7_656 7_655 178.80(4)
Sm4 Se1 Sm4 7_656 7_655 87.85(3)
Sm3 Se1 Sm2 7_655 . 91.46(3)
Sm3 Se1 Sm2 7_656 . 91.46(3)
Sm4 Se1 Sm2 7_656 . 89.55(3)
Sm4 Se1 Sm2 7_655 . 89.55(3)
Sm4 Se2 Sm2 . 7_666 96.22(3)
Sm4 Se2 Sm2 . 7_665 96.22(3)
Sm2 Se2 Sm2 7_666 7_665 93.72(4)
Sm1 Se3 Sm3 3 . 167.99(5)
Sm1 Se3 Sm2 3 7_665 91.79(3)
Sm3 Se3 Sm2 . 7_665 96.47(3)
Sm1 Se3 Sm2 3 7_666 91.79(3)
Sm3 Se3 Sm2 . 7_666 96.47(3)
Sm2 Se3 Sm2 7_665 7_666 92.90(4)
Sm3 Se4 Sm3 3_464 3_465 95.63(4)
Sm3 Se4 Sm4 3_464 . 93.81(3)
Sm3 Se4 Sm4 3_465 . 93.81(3)
Sm2 Se5 Sm1 1_565 1_564 92.23(3)
Sm2 Se5 Sm1 1_565 1_565 92.23(3)
Sm1 Se5 Sm1 1_564 1_565 92.44(3)
Sm4 Se6 Sm4 3_565 3_564 94.28(4)
Sm4 Se6 Sm3 3_565 . 91.72(3)
Sm4 Se6 Sm3 3_564 . 91.72(3)

loop_
_geom_bond_atom_site_label_1
_geom_bond_atom_site_label_2
_geom_bond_site_symmetry_2
_geom_bond_distance
_geom_bond_publ_flag
Cs1 Se4 7_656 3.6071(12) y
Cs1 Se4 7_655 3.6071(12) y
Cs1 Se6 7_655 3.7129(12) y
Cs1 Se6 7_656 3.7129(12) y
Cs1 Se3 5_665 3.7639(14) y
Cs1 Se5 7_656 3.8053(12) y
Cs1 Se5 7_655 3.8053(12) y
Cs1 Se1 1 4.5421(14) y
Cs1 Cs1 1_554 4.2351(3) ?
Cs1 Cs1 1_556 4.2351(3) ?
Cs2 Cs2 5_655 2.394(4) y
Cs2 Se2 7_655 3.5286(16) y
Cs2 Se2 7_656 3.5286(16) y
Cs2 Se2 3_554 3.6917(17) y
Cs2 Se2 3 3.6917(17) y
Cs2 Se5 5_665 3.719(2) y
Cs2 Se6 5_665 3.924(2) y
Cs2 Sm2 5_655 4.1597(18) ?
Sm1 Se3 7_656 2.9070(11) ?
Sm1 Se3 3_455 2.9070(11) ?
Sm1 Se5 5_565 2.9328(8) ?
Sm1 Se5 1_546 2.9328(8) ?
Sm1 Se5 5_566 2.9328(8) ?
Sm1 Se5 1_545 2.9328(8) ?
Sm2 Se5 1_545 2.8738(13) ?
Sm2 Se2 7_656 2.9020(10) ?
Sm2 Se2 7_655 2.9020(10) ?
Sm2 Se3 7_655 2.9217(9) ?
Sm2 Se3 7_656 2.9217(9) ?
Sm2 Se1 . 3.0614(13) ?
Sm3 Se4 3_565 2.8578(9) ?
Sm3 Se4 3_564 2.8578(9) ?
Sm3 Se3 . 2.9152(13) ?
Sm3 Se6 . 2.9279(13) ?
Sm3 Se1 7_665 3.0185(9) ?
Sm3 Se1 7_666 3.0185(9) ?
Sm4 Se4 . 2.8591(13) ?
Sm4 Se2 . 2.8823(13) ?
Sm4 Se6 3_464 2.8888(9) ?
Sm4 Se6 3_465 2.8888(9) ?
Sm4 Se1 7_666 3.0526(9) ?
Sm4 Se1 7_665 3.0526(9) ?
